data_2020797
loop_
_publ_author_name
'Zhou, Zheng'
'Greenough, Joshua'
'Wei, Zheng'
'Petrukhina, Marina A.'

_publ_section_title
;
 The dinuclear scandium(III) cyclooctatetraenyl chloride complex
 di-\m-chlorido-bis[(\h^8^-cyclooctatetraene)(tetrahydrofuran-\k<i>O</i>)scandium(III)]
;
_journal_coeditor_code YP3133
_journal_issue 5
_journal_name_full 'Acta Crystallographica Section C'
_journal_page_first 420
_journal_page_last 423
_journal_paper_doi 10.1107/S2053229617005678
_journal_volume 73
_journal_year 2017
_chemical_formula_iupac '[Sc2 (C8 H8)2 Cl2 (C4 H8 O1)2]'
_chemical_formula_moiety 'C24 H32 Cl2 O2 Sc2'
_chemical_formula_sum 'C24 H32 Cl2 O2 Sc2'
_chemical_formula_weight 513.31
_chemical_name_systematic Di-\m-chlorido-bis[(\h^8^-cyclooctatetraene)(tetrahydrofuran-\k<i>O</i>)scandium(III)]
_space_group_crystal_system monoclinic
_space_group_IT_number 14
_space_group_name_Hall '-P 2yn'
_space_group_name_H-M_alt 'P 1 21/n 1'
_symmetry_space_group_name_Hall '-P 2yn'
_symmetry_space_group_name_H-M 'P 1 21/n 1'
_atom_sites_solution_hydrogens geom
_atom_sites_solution_primary dual
_atom_sites_solution_secondary difmap
_audit_creation_method SHELXL-2016/6
_cell_angle_alpha 90
_cell_angle_beta 111.349(2)
_cell_angle_gamma 90
_cell_formula_units_Z 2
_cell_length_a 9.3324(5)
_cell_length_b 10.7540(7)
_cell_length_c 12.2892(7)
_cell_measurement_reflns_used 3993
_cell_measurement_temperature 100(2)
_cell_measurement_theta_max 29.16
_cell_measurement_theta_min 3.01
_cell_volume 1148.72(12)
_computing_cell_refinement
;
SAINT (Bruker, 2016)
;
_computing_data_collection
;
APEX3 (Bruker, 2016)
;
_computing_data_reduction
;
SAINT (Bruker, 2016)
;
_computing_molecular_graphics
;
XSHELL (Bruker, 2016)
;
_computing_publication_material
;
APEX3 (Bruker, 2016), <i>XPREP</i> (Bruker, 2016)
and <i>XCIF</i> (Bruker, 2016)
;
_computing_structure_refinement
;
SHELXL2016 (Sheldrick, 2015b)
;
_computing_structure_solution
;
SHELXT (Sheldrick, 2015a)
;
_diffrn_ambient_temperature 100(2)
_diffrn_measured_fraction_theta_full 0.999
_diffrn_measured_fraction_theta_max 0.997
_diffrn_measurement_device_type 'Bruker D8 Venture PHOTON 100 CMOS'
_diffrn_measurement_method 'omega and phi scans'
_diffrn_radiation_monochromator graphite
_diffrn_radiation_source 'fine-focus sealed tube'
_diffrn_radiation_type MoK\a
_diffrn_radiation_wavelength 0.71073
_diffrn_reflns_av_R_equivalents 0.0578
_diffrn_reflns_limit_h_max 12
_diffrn_reflns_limit_h_min -12
_diffrn_reflns_limit_k_max 14
_diffrn_reflns_limit_k_min -14
_diffrn_reflns_limit_l_max 13
_diffrn_reflns_limit_l_min -16
_diffrn_reflns_number 11306
_diffrn_reflns_theta_full 25.242
_diffrn_reflns_theta_max 29.172
_diffrn_reflns_theta_min 3.013
_exptl_absorpt_coefficient_mu 0.842
_exptl_absorpt_correction_T_max 1
_exptl_absorpt_correction_T_min 0.8955
_exptl_absorpt_correction_type multi-scan
_exptl_absorpt_process_details
;
(SADABS; Bruker, 2016)
;
_exptl_crystal_colour yellow
_exptl_crystal_density_diffrn 1.484
_exptl_crystal_description rod
_exptl_crystal_F_000 536
_exptl_crystal_size_max 0.180
_exptl_crystal_size_mid 0.050
_exptl_crystal_size_min 0.040
_refine_diff_density_max 0.420
_refine_diff_density_min -0.407
_refine_ls_extinction_method none
_refine_ls_goodness_of_fit_ref 1.041
_refine_ls_hydrogen_treatment constr
_refine_ls_matrix_type full
_refine_ls_number_parameters 136
_refine_ls_number_reflns 3102
_refine_ls_number_restraints 104
_refine_ls_restrained_S_all 1.034
_refine_ls_R_factor_all 0.0798
_refine_ls_R_factor_gt 0.0470
_refine_ls_shift/su_max 0.000
_refine_ls_shift/su_mean 0.000
_refine_ls_structure_factor_coef Fsqd
_refine_ls_weighting_details 'w=1/[\s^2^(Fo^2^)+(0.0197P)^2^+1.0743P] where P=(Fo^2^+2Fc^2^)/3'
_refine_ls_weighting_scheme calc
_refine_ls_wR_factor_gt 0.0733
_refine_ls_wR_factor_ref 0.0808
_reflns_number_gt 2298
_reflns_number_total 3102
_reflns_threshold_expression 'I > 2\s(I)'
_cod_data_source_file yp3133sup1.cif
_cod_data_source_block I
_cod_database_code 2020797
_shelx_space_group_comment
;
The symmetry employed for this shelxl refinement is uniquely defined
by the following loop, which should always be used as a source of
symmetry information in preference to the above space-group names.
They are only intended as comments.
;
_shelx_estimated_absorpt_t_min 0.863
_shelx_estimated_absorpt_t_max 0.967

loop_
_space_group_symop_operation_xyz
'x, y, z'
'-x+1/2, y+1/2, -z+1/2'
'-x, -y, -z'
'x-1/2, -y-1/2, z-1/2'

loop_
_atom_site_type_symbol
_atom_site_label
_atom_site_fract_x
_atom_site_fract_y
_atom_site_fract_z
_atom_site_U_iso_or_equiv
_atom_site_adp_type
_atom_site_calc_flag
_atom_site_occupancy
Sc Sc1 0.59247(5) 0.46855(4) 0.38141(4) 0.00863(11) Uani d 1
Cl Cl1 0.67613(6) 0.49376(5) 0.60615(5) 0.01179(13) Uani d 1
O O1 0.59829(18) 0.67545(14) 0.39236(14) 0.0126(3) Uani d 1
C C1 0.4578(3) 0.3109(2) 0.2380(2) 0.0167(5) Uani d 1
H H1 0.358902 0.274099 0.203718 0.020 Uiso calc 1
C C2 0.5510(3) 0.2478(2) 0.3384(2) 0.0180(5) Uani d 1
H H2 0.499983 0.179536 0.357549 0.022 Uiso calc 1
C C3 0.7030(3) 0.2624(2) 0.4174(2) 0.0183(5) Uani d 1
H H3 0.730051 0.202659 0.478451 0.022 Uiso calc 1
C C4 0.8234(3) 0.3436(2) 0.4274(2) 0.0202(6) Uani d 1
H H4 0.913891 0.325140 0.492605 0.024 Uiso calc 1
C C5 0.8420(3) 0.4461(2) 0.3637(2) 0.0211(6) Uani d 1
H H5 0.942482 0.480455 0.395618 0.025 Uiso calc 1
C C6 0.7481(3) 0.5101(2) 0.2643(2) 0.0216(5) Uani d 1
H H6 0.799882 0.577457 0.244563 0.026 Uiso calc 1
C C7 0.5955(3) 0.4981(2) 0.1868(2) 0.0209(5) Uani d 1
H H7 0.567058 0.560470 0.128098 0.025 Uiso calc 1
C C8 0.4755(3) 0.4155(2) 0.1761(2) 0.0190(5) Uani d 1
H H8 0.384449 0.434810 0.111621 0.023 Uiso calc 1
C C9 0.4927(3) 0.7582(2) 0.3077(2) 0.0158(5) Uani d 1
H H9A 0.386467 0.724964 0.280368 0.019 Uiso calc 1
H H9B 0.523581 0.770304 0.239432 0.019 Uiso calc 1
C C10 0.7328(3) 0.7508(2) 0.4516(2) 0.0187(5) Uani d 1
H H10A 0.798595 0.757442 0.404293 0.022 Uiso calc 1
H H10B 0.794087 0.714732 0.528628 0.022 Uiso calc 1
C C11 0.6686(3) 0.8778(2) 0.4658(2) 0.0183(5) Uani d 1
H H11A 0.730984 0.945532 0.450909 0.022 Uiso calc 1
H H11B 0.667290 0.887686 0.545493 0.022 Uiso calc 1
C C12 0.5041(3) 0.8791(2) 0.3741(2) 0.0199(5) Uani d 1
H H12A 0.427067 0.881876 0.412075 0.024 Uiso calc 1
H H12B 0.488370 0.951608 0.321347 0.024 Uiso calc 1

loop_
_atom_site_aniso_label
_atom_site_aniso_U_11
_atom_site_aniso_U_22
_atom_site_aniso_U_33
_atom_site_aniso_U_12
_atom_site_aniso_U_13
_atom_site_aniso_U_23
Sc1 0.0100(2) 0.0083(2) 0.0087(2) 0.00018(17) 0.00469(16) -0.00100(17)
Cl1 0.0098(2) 0.0161(3) 0.0096(3) 0.0007(2) 0.0036(2) -0.0012(2)
O1 0.0116(8) 0.0091(8) 0.0152(9) -0.0013(6) 0.0027(7) -0.0010(6)
C1 0.0114(11) 0.0180(12) 0.0216(14) -0.0043(9) 0.0072(10) -0.0111(10)
C2 0.0269(13) 0.0091(11) 0.0252(14) -0.0024(10) 0.0181(11) -0.0049(10)
C3 0.0292(13) 0.0133(12) 0.0148(13) 0.0114(10) 0.0109(10) 0.0025(10)
C4 0.0135(12) 0.0299(14) 0.0145(13) 0.0105(10) 0.0017(10) -0.0066(10)
C5 0.0104(11) 0.0305(15) 0.0256(14) -0.0074(10) 0.0104(10) -0.0169(11)
C6 0.0348(13) 0.0176(13) 0.0258(14) -0.0106(11) 0.0270(11) -0.0076(10)
C7 0.0410(15) 0.0147(12) 0.0119(12) 0.0054(11) 0.0154(11) 0.0029(10)
C8 0.0208(13) 0.0232(13) 0.0083(12) 0.0086(10) -0.0004(10) -0.0048(10)
C9 0.0150(12) 0.0132(12) 0.0185(13) 0.0018(10) 0.0052(10) 0.0037(9)
C10 0.0152(12) 0.0142(12) 0.0238(14) -0.0063(10) 0.0037(10) -0.0024(10)
C11 0.0268(14) 0.0131(12) 0.0197(14) -0.0068(10) 0.0140(11) -0.0050(10)
C12 0.0250(13) 0.0121(12) 0.0275(15) 0.0024(10) 0.0154(11) 0.0006(10)

loop_
_atom_type_symbol
_atom_type_description
_atom_type_scat_dispersion_real
_atom_type_scat_dispersion_imag
_atom_type_scat_source
C C 0.0033 0.0016 'International Tables Vol C Tables 4.2.6.8 and 6.1.1.4'
H H 0.0000 0.0000 'International Tables Vol C Tables 4.2.6.8 and 6.1.1.4'
Cl Cl 0.1484 0.1585 'International Tables Vol C Tables 4.2.6.8 and 6.1.1.4'
O O 0.0106 0.0060 'International Tables Vol C Tables 4.2.6.8 and 6.1.1.4'
Sc Sc 0.2519 0.3716 'International Tables Vol C Tables 4.2.6.8 and 6.1.1.4'

loop_
_geom_angle_atom_site_label_1
_geom_angle_atom_site_label_2
_geom_angle_atom_site_label_3
_geom_angle_site_symmetry_3
_geom_angle
O1 Sc1 C3 . 154.86(8)
O1 Sc1 C7 . 85.41(7)
C3 Sc1 C7 . 98.22(8)
O1 Sc1 C8 . 106.84(7)
C3 Sc1 C8 . 88.56(8)
C7 Sc1 C8 . 33.52(8)
O1 Sc1 C4 . 122.61(8)
C3 Sc1 C4 . 33.43(9)
C7 Sc1 C4 . 88.50(9)
C8 Sc1 C4 . 97.89(8)
O1 Sc1 C5 . 95.83(8)
C3 Sc1 C5 . 64.26(9)
C7 Sc1 C5 . 64.42(9)
C8 Sc1 C5 . 88.08(8)
C4 Sc1 C5 . 33.49(9)
O1 Sc1 C6 . 81.12(7)
C3 Sc1 C6 . 88.25(9)
C7 Sc1 C6 . 33.57(9)
C8 Sc1 C6 . 64.31(9)
C4 Sc1 C6 . 64.38(9)
C5 Sc1 C6 . 33.45(9)
O1 Sc1 C2 . 170.42(8)
C3 Sc1 C2 . 33.70(8)
C7 Sc1 C2 . 88.37(8)
C8 Sc1 C2 . 64.43(9)
C4 Sc1 C2 . 64.38(9)
C5 Sc1 C2 . 88.01(8)
C6 Sc1 C2 . 97.63(8)
O1 Sc1 C1 . 137.10(7)
C3 Sc1 C1 . 64.40(8)
C7 Sc1 C1 . 64.28(9)
C8 Sc1 C1 . 33.49(8)
C4 Sc1 C1 . 87.93(8)
C5 Sc1 C1 . 97.18(8)
C6 Sc1 C1 . 87.80(8)
C2 Sc1 C1 . 33.39(8)
O1 Sc1 Cl1 . 80.81(4)
C3 Sc1 Cl1 . 87.61(6)
C7 Sc1 Cl1 . 158.32(7)
C8 Sc1 Cl1 . 168.15(7)
C4 Sc1 Cl1 . 84.98(6)
C5 Sc1 Cl1 . 100.32(6)
C6 Sc1 Cl1 . 126.73(7)
C2 Sc1 Cl1 . 107.19(6)
C1 Sc1 Cl1 . 135.85(6)
O1 Sc1 Cl1 3_666 81.00(4)
C3 Sc1 Cl1 3_666 119.28(6)
C7 Sc1 Cl1 3_666 113.32(7)
C8 Sc1 Cl1 3_666 91.11(6)
C4 Sc1 Cl1 3_666 150.14(7)
C5 Sc1 Cl1 3_666 176.35(7)
C6 Sc1 Cl1 3_666 143.50(7)
C2 Sc1 Cl1 3_666 94.84(6)
C1 Sc1 Cl1 3_666 84.05(6)
Cl1 Sc1 Cl1 3_666 81.03(2)
Sc1 Cl1 Sc1 3_666 98.97(2)
C10 O1 C9 . 104.84(16)
C10 O1 Sc1 . 125.92(13)
C9 O1 Sc1 . 125.06(13)
C2 C1 C8 . 135.2(2)
C2 C1 Sc1 . 73.06(14)
C8 C1 Sc1 . 72.71(14)
C2 C1 H1 . 112.4
C8 C1 H1 . 112.4
Sc1 C1 H1 . 140.6
C1 C2 C3 . 134.6(2)
C1 C2 Sc1 . 73.55(14)
C3 C2 Sc1 . 72.55(14)
C1 C2 H2 . 112.7
C3 C2 H2 . 112.7
Sc1 C2 H2 . 139.0
C4 C3 C2 . 135.2(2)
C4 C3 Sc1 . 73.62(14)
C2 C3 Sc1 . 73.75(14)
C4 C3 H3 . 112.4
C2 C3 H3 . 112.4
Sc1 C3 H3 . 137.6
C3 C4 C5 . 134.8(2)
C3 C4 Sc1 . 72.95(14)
C5 C4 Sc1 . 73.38(14)
C3 C4 H4 . 112.6
C5 C4 H4 . 112.6
Sc1 C4 H4 . 138.9
C6 C5 C4 . 135.3(2)
C6 C5 Sc1 . 73.33(14)
C4 C5 Sc1 . 73.13(14)
C6 C5 H5 . 112.3
C4 C5 H5 . 112.3
Sc1 C5 H5 . 139.4
C5 C6 C7 . 135.0(2)
C5 C6 Sc1 . 73.22(14)
C7 C6 Sc1 . 72.92(14)
C5 C6 H6 . 112.5
C7 C6 H6 . 112.5
Sc1 C6 H6 . 139.5
C8 C7 C6 . 134.8(2)
C8 C7 Sc1 . 73.32(14)
C6 C7 Sc1 . 73.51(14)
C8 C7 H7 . 112.6
C6 C7 H7 . 112.6
Sc1 C7 H7 . 137.9
C7 C8 C1 . 135.0(2)
C7 C8 Sc1 . 73.16(14)
C1 C8 Sc1 . 73.80(14)
C7 C8 H8 . 112.5
C1 C8 H8 . 112.5
Sc1 C8 H8 . 138.1
O1 C9 C12 . 104.09(18)
O1 C9 H9A . 110.9
C12 C9 H9A . 110.9
O1 C9 H9B . 110.9
C12 C9 H9B . 110.9
H9A C9 H9B . 109.0
O1 C10 C11 . 104.70(19)
O1 C10 H10A . 110.8
C11 C10 H10A . 110.8
O1 C10 H10B . 110.8
C11 C10 H10B . 110.8
H10A C10 H10B . 108.9
C10 C11 C12 . 104.65(19)
C10 C11 H11A . 110.8
C12 C11 H11A . 110.8
C10 C11 H11B . 110.8
C12 C11 H11B . 110.8
H11A C11 H11B . 108.9
C9 C12 C11 . 104.01(19)
C9 C12 H12A . 111.0
C11 C12 H12A . 111.0
C9 C12 H12B . 111.0
C11 C12 H12B . 111.0
H12A C12 H12B . 109.0

loop_
_geom_bond_atom_site_label_1
_geom_bond_atom_site_label_2
_geom_bond_site_symmetry_2
_geom_bond_distance
_geom_bond_publ_flag
Sc1 C1 . 2.438(2) y
Sc1 C2 . 2.432(2) y
Sc1 C3 . 2.417(2) y
Sc1 C4 . 2.425(2) y
Sc1 C5 . 2.428(2) y
Sc1 C6 . 2.430(2) y
Sc1 C7 . 2.422(2) y
Sc1 C8 . 2.424(2) y
Sc1 O1 . 2.2285(15) y
Sc1 Cl1 . 2.5963(7) y
Sc1 Cl1 3_666 2.5980(7) y
O1 C10 . 1.448(3) ?
O1 C9 . 1.449(3) ?
C1 C2 . 1.399(3) ?
C1 C8 . 1.401(3) ?
C1 H1 . 0.9500 ?
C2 C3 . 1.406(3) ?
C2 H2 . 0.9500 ?
C3 C4 . 1.393(4) ?
C3 H3 . 0.9500 ?
C4 C5 . 1.398(4) ?
C4 H4 . 0.9500 ?
C5 C6 . 1.398(4) ?
C5 H5 . 0.9500 ?
C6 C7 . 1.401(4) ?
C6 H6 . 0.9500 ?
C7 C8 . 1.398(4) ?
C7 H7 . 0.9500 ?
C8 H8 . 0.9500 ?
C9 C12 . 1.519(3) ?
C9 H9A . 0.9900 ?
C9 H9B . 0.9900 ?
C10 C11 . 1.527(3) ?
C10 H10A . 0.9900 ?
C10 H10B . 0.9900 ?
C11 C12 . 1.538(3) ?
C11 H11A . 0.9900 ?
C11 H11B . 0.9900 ?
C12 H12A . 0.9900 ?
C12 H12B . 0.9900 ?

loop_
_geom_torsion_atom_site_label_1
_geom_torsion_atom_site_label_2
_geom_torsion_atom_site_label_3
_geom_torsion_atom_site_label_4
_geom_torsion
C8 C1 C2 C3 -1.6(5)
Sc1 C1 C2 C3 -43.1(3)
C8 C1 C2 Sc1 41.6(3)
C1 C2 C3 C4 -1.2(5)
Sc1 C2 C3 C4 -44.7(3)
C1 C2 C3 Sc1 43.4(3)
C2 C3 C4 C5 1.3(5)
Sc1 C3 C4 C5 -43.4(3)
C2 C3 C4 Sc1 44.7(3)
C3 C4 C5 C6 0.4(5)
Sc1 C4 C5 C6 -42.9(3)
C3 C4 C5 Sc1 43.3(3)
C4 C5 C6 C7 0.1(5)
Sc1 C5 C6 C7 -42.7(3)
C4 C5 C6 Sc1 42.8(3)
C5 C6 C7 C8 -1.5(5)
Sc1 C6 C7 C8 -44.3(3)
C5 C6 C7 Sc1 42.8(3)
C6 C7 C8 C1 0.1(5)
Sc1 C7 C8 C1 -44.3(3)
C6 C7 C8 Sc1 44.4(3)
C2 C1 C8 C7 2.4(5)
Sc1 C1 C8 C7 44.1(3)
C2 C1 C8 Sc1 -41.7(3)
C10 O1 C9 C12 -42.6(2)
Sc1 O1 C9 C12 159.41(14)
C9 O1 C10 C11 39.2(2)
Sc1 O1 C10 C11 -163.06(14)
O1 C10 C11 C12 -20.2(3)
O1 C9 C12 C11 28.5(2)
C10 C11 C12 C9 -5.0(3)

_cod_database_fobs_code 2020797
